data_7051182
loop_
_publ_author_name
'Sarathi Mukherjee, Partha'
'Dalai, Sudipta'
'Mostafa, Golam'
'Lu, Tian-Huey'
'Rentschler, Eva'
'Ray Chaudhuri, Nirmalendu'

_publ_section_title
;
 Synthesis, crystal structure, and magnetic properties of two new
 Cu(II) complexes with end-to-end azido bridging ligands
;
_journal_issue 9
_journal_name_full 'New Journal of Chemistry'
_journal_page_first 1203
_journal_paper_doi 10.1039/b104596m
_journal_volume 25
_journal_year 2001
_chemical_formula_moiety 'C11 H17 Cl Cu N6 O4'
_chemical_formula_sum 'C11 H17 Cl Cu N6 O4'
_chemical_formula_weight 396.30
_space_group_IT_number 14
_symmetry_cell_setting monoclinic
_symmetry_space_group_name_Hall '-P 2yn'
_symmetry_space_group_name_H-M 'P 1 21/n 1'
_atom_sites_solution_hydrogens geom
_atom_sites_solution_primary direct
_atom_sites_solution_secondary difmap
_audit_creation_method SHELXL-97
_cell_angle_alpha 90.00
_cell_angle_beta 96.881(2)
_cell_angle_gamma 90.00
_cell_formula_units_Z 4
_cell_length_a 9.0852(10)
_cell_length_b 16.2398(18)
_cell_length_c 10.8913(12)
_cell_measurement_reflns_used 25
_cell_measurement_temperature 294(2)
_cell_measurement_theta_max 20
_cell_measurement_theta_min 10
_cell_volume 1595.3(3)
_computing_cell_refinement 'Enraf-Nonius CAD4 software'
_computing_data_collection 'Enraf-Nonius CAD4 software'
_computing_data_reduction 'Enraf-Nonius CAD4 software'
_computing_molecular_graphics 'ZORTEP (1994)'
_computing_publication_material 'PLATON99 (A.L. Spek, 1999)'
_computing_structure_refinement 'SHELXL-97 (Sheldrick, 1997)'
_computing_structure_solution 'SHELXS-97 (Sheldrick, 1990)'
_diffrn_ambient_temperature 294(2)
_diffrn_measured_fraction_theta_full 0.916
_diffrn_measured_fraction_theta_max 0.916
_diffrn_measurement_device_type 'Enraf-Nonius CAD4 diffractometer'
_diffrn_measurement_method \w-2\q
_diffrn_radiation_monochromator graphite
_diffrn_radiation_source 'fine-focus sealed tube'
_diffrn_radiation_type MoK\a
_diffrn_radiation_wavelength 0.71073
_diffrn_reflns_av_R_equivalents 0.0300
_diffrn_reflns_av_sigmaI/netI 0.0400
_diffrn_reflns_limit_h_max 11
_diffrn_reflns_limit_h_min -10
_diffrn_reflns_limit_k_max 20
_diffrn_reflns_limit_k_min -20
_diffrn_reflns_limit_l_max 14
_diffrn_reflns_limit_l_min -13
_diffrn_reflns_number 9550
_diffrn_reflns_theta_full 28.25
_diffrn_reflns_theta_max 28.25
_diffrn_reflns_theta_min 2.26
_diffrn_standards_interval_count 100
_diffrn_standards_number 3
_exptl_absorpt_coefficient_mu 1.565
_exptl_absorpt_correction_T_max 0.969
_exptl_absorpt_correction_T_min 0.867
_exptl_absorpt_correction_type psi-scan
_exptl_absorpt_process_details '(North, Phillips & Mathews, 1968)'
_exptl_crystal_colour Green
_exptl_crystal_density_diffrn 1.650
_exptl_crystal_density_method 'not measured'
_exptl_crystal_description parallelopiped
_exptl_crystal_F_000 812
_exptl_crystal_size_max .20
_exptl_crystal_size_mid .15
_exptl_crystal_size_min .10
_refine_diff_density_max 0.482
_refine_diff_density_min -0.443
_refine_diff_density_rms 0.070
_refine_ls_extinction_method none
_refine_ls_goodness_of_fit_ref 1.068
_refine_ls_hydrogen_treatment mixed
_refine_ls_matrix_type full
_refine_ls_number_parameters 208
_refine_ls_number_reflns 3611
_refine_ls_number_restraints 0
_refine_ls_restrained_S_all 1.068
_refine_ls_R_factor_all 0.0666
_refine_ls_R_factor_gt 0.0434
_refine_ls_shift/su_max 0.001
_refine_ls_shift/su_mean 0.000
_refine_ls_structure_factor_coef Fsqd
_refine_ls_weighting_details 'calc w=1/[\s^2^(Fo^2^)+(0.0533P)^2^+0.7367P] where P=(Fo^2^+2Fc^2^)/3'
_refine_ls_weighting_scheme calc
_refine_ls_wR_factor_gt 0.1089
_refine_ls_wR_factor_ref 0.1161
_reflns_number_gt 2571
_reflns_number_total 3611
_reflns_threshold_expression >2sigma(I)
_cod_data_source_file b104596m.txt
_cod_data_source_block Complex_2
_cod_depositor_comments
;
The following automatic conversions were performed:
'_atom_site_symetry_multiplicity' tag replaced with
'_atom_site_symmetry_multiplicity'.

Automatic conversion script
Id: cif_correct_tags 1440 2010-10-19 06:21:57Z saulius 
;
_cod_original_sg_symbol_H-M P21/n
_cod_database_code 7051182

loop_
_symmetry_equiv_pos_as_xyz
'x, y, z'
'-x+1/2, y+1/2, -z+1/2'
'-x, -y, -z'
'x-1/2, -y-1/2, z-1/2'

loop_
_atom_site_label
_atom_site_type_symbol
_atom_site_fract_x
_atom_site_fract_y
_atom_site_fract_z
_atom_site_U_iso_or_equiv
_atom_site_adp_type
_atom_site_occupancy
_atom_site_symmetry_multiplicity
_atom_site_calc_flag
_atom_site_refinement_flags
_atom_site_disorder_assembly
_atom_site_disorder_group
Cu Cu 0.33428(4) 0.14836(2) 0.94084(4) 0.03812(15) Uani 1 1 d . . .
N1 N 0.2513(3) 0.12341(16) 1.1024(3) 0.0363(6) Uani 1 1 d . . .
N2 N 0.1169(3) 0.14219(17) 0.8775(3) 0.0420(7) Uani 1 1 d . . .
N3 N 0.4065(3) 0.15472(17) 0.7691(3) 0.0431(7) Uani 1 1 d . . .
N4 N 0.5365(3) 0.14591(19) 1.0287(3) 0.0497(8) Uani 1 1 d . . .
N5 N 0.6137(3) 0.0867(2) 1.0321(3) 0.0438(7) Uani 1 1 d . . .
N6 N 0.6944(4) 0.0318(3) 1.0364(4) 0.0732(11) Uani 1 1 d . . .
C1 C 0.3247(4) 0.1136(2) 1.2148(3) 0.0425(8) Uani 1 1 d . . .
H1 H 0.4248 0.1270 1.2279 0.051 Uiso 1 1 calc R . .
C2 C 0.2559(4) 0.0840(2) 1.3127(3) 0.0501(9) Uani 1 1 d . . .
H2 H 0.3099 0.0770 1.3901 0.060 Uiso 1 1 calc R . .
C3 C 0.1085(5) 0.0650(2) 1.2952(4) 0.0531(10) Uani 1 1 d . . .
H3 H 0.0614 0.0448 1.3602 0.064 Uiso 1 1 calc R . .
C4 C 0.0296(4) 0.0764(2) 1.1788(4) 0.0499(9) Uani 1 1 d . . .
H4 H -0.0712 0.0648 1.1645 0.060 Uiso 1 1 calc R . .
C5 C 0.1052(4) 0.1051(2) 1.0858(3) 0.0388(7) Uani 1 1 d . . .
C6 C 0.0364(4) 0.1200(2) 0.9583(4) 0.0442(8) Uani 1 1 d . . .
H6 H -0.0651 0.1131 0.9376 0.053 Uiso 1 1 calc R . .
C7 C 0.0481(4) 0.1623(3) 0.7519(4) 0.0547(10) Uani 1 1 d . . .
H7A H 0.0285 0.2210 0.7462 0.066 Uiso 1 1 calc R . .
H7B H -0.0458 0.1337 0.7354 0.066 Uiso 1 1 calc R . .
C8 C 0.1465(5) 0.1383(3) 0.6570(4) 0.0635(12) Uani 1 1 d . . .
H8A H 0.0942 0.1483 0.5754 0.076 Uiso 1 1 calc R . .
H8B H 0.1664 0.0797 0.6641 0.076 Uiso 1 1 calc R . .
C9 C 0.2923(5) 0.1838(3) 0.6680(4) 0.0575(10) Uani 1 1 d . . .
H9A H 0.3331 0.1791 0.5900 0.069 Uiso 1 1 calc R . .
H9B H 0.2733 0.2417 0.6813 0.069 Uiso 1 1 calc R . .
C10 C 0.5345(5) 0.2118(3) 0.7725(4) 0.0660(12) Uani 1 1 d . . .
H10A H 0.6107 0.1949 0.8362 0.099 Uiso 1 1 calc R . .
H10B H 0.5030 0.2667 0.7894 0.099 Uiso 1 1 calc R . .
H10C H 0.5727 0.2109 0.6940 0.099 Uiso 1 1 calc R . .
C11 C 0.4578(5) 0.0714(2) 0.7380(4) 0.0568(10) Uani 1 1 d . . .
H11A H 0.3764 0.0334 0.7344 0.085 Uiso 1 1 calc R . .
H11B H 0.5351 0.0538 0.8003 0.085 Uiso 1 1 calc R . .
H11C H 0.4951 0.0730 0.6592 0.085 Uiso 1 1 calc R . .
Cl Cl 0.22840(10) 0.36356(5) 0.94022(8) 0.0447(2) Uani 1 1 d . . .
O2 O 0.3221(4) 0.29599(18) 0.9766(3) 0.0854(11) Uani 1 1 d . . .
O1 O 0.2301(5) 0.3767(3) 0.8115(3) 0.1005(12) Uani 1 1 d . . .
O4 O 0.0808(4) 0.3424(3) 0.9539(4) 0.1106(14) Uani 1 1 d . . .
O3 O 0.2780(6) 0.4330(2) 1.0053(4) 0.1340(19) Uani 1 1 d . . .

loop_
_atom_site_aniso_label
_atom_site_aniso_U_11
_atom_site_aniso_U_22
_atom_site_aniso_U_33
_atom_site_aniso_U_23
_atom_site_aniso_U_13
_atom_site_aniso_U_12
Cu 0.0354(2) 0.0428(2) 0.0349(2) -0.00146(18) -0.00120(16) 0.00186(18)
N1 0.0375(15) 0.0307(14) 0.0396(16) -0.0013(11) -0.0002(12) 0.0010(11)
N2 0.0418(16) 0.0413(16) 0.0397(16) -0.0036(13) -0.0083(13) 0.0050(13)
N3 0.0512(17) 0.0384(16) 0.0397(16) -0.0007(13) 0.0057(13) -0.0009(13)
N4 0.0395(16) 0.0541(19) 0.0531(19) -0.0029(15) -0.0045(14) 0.0008(15)
N5 0.0317(14) 0.057(2) 0.0420(17) -0.0041(14) -0.0004(12) -0.0013(15)
N6 0.053(2) 0.079(3) 0.083(3) -0.023(2) -0.0127(19) 0.0178(19)
C1 0.0413(19) 0.0419(19) 0.042(2) -0.0023(16) -0.0033(16) 0.0021(15)
C2 0.062(2) 0.049(2) 0.038(2) 0.0049(16) -0.0001(17) 0.0036(18)
C3 0.066(3) 0.047(2) 0.049(2) 0.0052(17) 0.0166(19) -0.0016(19)
C4 0.045(2) 0.051(2) 0.056(2) -0.0016(18) 0.0124(18) -0.0060(17)
C5 0.0377(17) 0.0335(17) 0.0442(19) -0.0037(15) 0.0001(14) 0.0012(14)
C6 0.0352(18) 0.0453(19) 0.049(2) -0.0069(16) -0.0066(16) 0.0033(15)
C7 0.054(2) 0.063(3) 0.043(2) -0.0008(18) -0.0129(17) 0.0106(19)
C8 0.068(3) 0.076(3) 0.042(2) -0.010(2) -0.013(2) 0.010(2)
C9 0.078(3) 0.054(2) 0.040(2) 0.0053(18) 0.003(2) 0.011(2)
C10 0.072(3) 0.065(3) 0.064(3) 0.005(2) 0.019(2) -0.021(2)
C11 0.070(3) 0.048(2) 0.053(2) -0.0044(18) 0.010(2) 0.0130(19)
Cl 0.0465(5) 0.0441(5) 0.0430(5) -0.0041(4) 0.0027(4) 0.0070(4)
O2 0.088(2) 0.0449(17) 0.111(3) -0.0071(17) -0.036(2) 0.0110(15)
O1 0.120(3) 0.126(3) 0.059(2) 0.024(2) 0.026(2) 0.021(2)
O4 0.059(2) 0.176(4) 0.100(3) 0.003(3) 0.022(2) 0.003(2)
O3 0.161(4) 0.061(2) 0.160(4) -0.053(2) -0.060(3) 0.021(2)

loop_
_atom_type_symbol
_atom_type_description
_atom_type_scat_dispersion_real
_atom_type_scat_dispersion_imag
_atom_type_scat_source
C C 0.0033 0.0016 'International Tables Vol C Tables 4.2.6.8 and 6.1.1.4'
H H 0.0000 0.0000 'International Tables Vol C Tables 4.2.6.8 and 6.1.1.4'
N N 0.0061 0.0033 'International Tables Vol C Tables 4.2.6.8 and 6.1.1.4'
O O 0.0106 0.0060 'International Tables Vol C Tables 4.2.6.8 and 6.1.1.4'
Cl Cl 0.1484 0.1585 'International Tables Vol C Tables 4.2.6.8 and 6.1.1.4'
Cu Cu 0.3201 1.2651 'International Tables Vol C Tables 4.2.6.8 and 6.1.1.4'

loop_
_geom_angle_atom_site_label_1
_geom_angle_atom_site_label_2
_geom_angle_atom_site_label_3
_geom_angle
_geom_angle_site_symmetry_1
_geom_angle_site_symmetry_3
_geom_angle_publ_flag
N4 Cu N2 170.17(13) . . ?
N4 Cu N1 89.81(12) . . ?
N2 Cu N1 80.59(12) . . ?
N4 Cu N3 93.56(13) . . ?
N2 Cu N3 95.60(12) . . ?
N1 Cu N3 170.70(11) . . ?
N4 Cu O2 89.99(12) . . ?
N2 Cu O2 92.42(11) . . ?
N1 Cu O2 91.66(12) . . ?
N3 Cu O2 97.00(12) . . ?
C1 N1 C5 118.2(3) . . ?
C1 N1 Cu 128.4(2) . . ?
C5 N1 Cu 112.8(2) . . ?
C6 N2 C7 119.7(3) . . ?
C6 N2 Cu 113.7(2) . . ?
C7 N2 Cu 126.7(3) . . ?
C11 N3 C10 108.0(3) . . ?
C11 N3 C9 109.2(3) . . ?
C10 N3 C9 107.1(3) . . ?
C11 N3 Cu 107.7(2) . . ?
C10 N3 Cu 110.0(2) . . ?
C9 N3 Cu 114.6(2) . . ?
N5 N4 Cu 123.0(2) . . ?
N6 N5 N4 176.7(4) . . ?
N1 C1 C2 121.8(3) . . ?
C3 C2 C1 119.7(3) . . ?
C2 C3 C4 119.1(4) . . ?
C5 C4 C3 118.0(3) . . ?
N1 C5 C4 123.1(3) . . ?
N1 C5 C6 112.9(3) . . ?
C4 C5 C6 124.0(3) . . ?
N2 C6 C5 119.2(3) . . ?
N2 C7 C8 111.2(3) . . ?
C7 C8 C9 114.1(3) . . ?
N3 C9 C8 115.4(3) . . ?
O3 Cl O4 113.7(3) . . ?
O3 Cl O2 109.9(2) . . ?
O4 Cl O2 109.2(2) . . ?
O3 Cl O1 110.1(3) . . ?
O4 Cl O1 105.3(3) . . ?
O2 Cl O1 108.4(2) . . ?
Cl O2 Cu 139.10(18) . . ?

loop_
_geom_bond_atom_site_label_1
_geom_bond_atom_site_label_2
_geom_bond_distance
_geom_bond_site_symmetry_2
_geom_bond_publ_flag
Cu N4 1.968(3) . ?
Cu N2 2.015(3) . ?
Cu N1 2.037(3) . ?
Cu N3 2.058(3) . ?
Cu O2 2.434(3) . ?
N1 C1 1.331(4) . ?
N1 C5 1.351(4) . ?
N2 C6 1.262(5) . ?
N2 C7 1.471(4) . ?
N3 C11 1.484(4) . ?
N3 C10 1.485(5) . ?
N3 C9 1.496(5) . ?
N4 N5 1.188(4) . ?
N5 N6 1.152(4) . ?
C1 C2 1.386(5) . ?
C2 C3 1.365(5) . ?
C3 C4 1.392(5) . ?
C4 C5 1.372(5) . ?
C5 C6 1.472(5) . ?
C7 C8 1.497(6) . ?
C8 C9 1.508(6) . ?
Cl O3 1.378(3) . ?
Cl O4 1.409(4) . ?
Cl O2 1.416(3) . ?
Cl O1 1.420(4) . ?
